data_7036396
loop_
_publ_author_name
'Dong, Yayu'
'Xu, Xiao'
'Zhou, Guangpeng'
'Miao, Hao'
'Hu, GongHao'
'Xu, Yan'

_publ_section_title
;
 Three novel polyoxoanion-supported compounds: confinement of
 polyoxoanions in Ni-containing rigid concave surfaces with enhanced NLO
 properties.
;
_journal_issue 42
_journal_name_full 'Dalton transactions (Cambridge, England : 2003)'
_journal_page_first 18347
_journal_page_last 18353
_journal_paper_doi 10.1039/c5dt02710a
_journal_volume 44
_journal_year 2015
_chemical_formula_sum 'C48 H66.5 Mo5 N14 Ni2 O34.25 P2'
_chemical_formula_weight 2046.71
_space_group_crystal_system monoclinic
_space_group_IT_number 14
_space_group_name_Hall '-P 2yn'
_space_group_name_H-M_alt 'P 1 21/n 1'
_symmetry_space_group_name_Hall '-P 2yn'
_symmetry_space_group_name_H-M 'P 1 21/n 1'
_atom_sites_solution_hydrogens mixed
_audit_creation_method SHELXL-2014/7
_audit_update_record
;
2015-09-01 deposited with the CCDC.
2015-09-02 downloaded from the CCDC.
;
_cell_angle_alpha 90
_cell_angle_beta 94.6820(10)
_cell_angle_gamma 90
_cell_formula_units_Z 4
_cell_length_a 10.4981(8)
_cell_length_b 35.614(3)
_cell_length_c 19.4718(15)
_cell_measurement_reflns_used 8506
_cell_measurement_temperature 296(2)
_cell_measurement_theta_max 23.87
_cell_measurement_theta_min 2.17
_cell_volume 7255.8(10)
_computing_cell_refinement 'SAINT (Bruker, 2005)'
_computing_data_collection 'APEX2 (Bruker, 2005)'
_computing_structure_refinement 'SHELXL-2014/7 (Sheldrick, 2014)'
_diffrn_ambient_temperature 296(2)
_diffrn_measured_fraction_theta_full 0.997
_diffrn_measured_fraction_theta_max 0.995
_diffrn_measurement_device_type 'Bruker Apex2 CCD'
_diffrn_measurement_method '\w scans'
_diffrn_radiation_type MoK\a
_diffrn_radiation_wavelength 0.71073
_diffrn_reflns_av_R_equivalents 0.0554
_diffrn_reflns_av_unetI/netI 0.0533
_diffrn_reflns_Laue_measured_fraction_full 0.997
_diffrn_reflns_Laue_measured_fraction_max 0.995
_diffrn_reflns_limit_h_max 12
_diffrn_reflns_limit_h_min -12
_diffrn_reflns_limit_k_max 42
_diffrn_reflns_limit_k_min -43
_diffrn_reflns_limit_l_max 23
_diffrn_reflns_limit_l_min -23
_diffrn_reflns_number 53015
_diffrn_reflns_point_group_measured_fraction_full 0.997
_diffrn_reflns_point_group_measured_fraction_max 0.995
_diffrn_reflns_theta_full 25.242
_diffrn_reflns_theta_max 25.498
_diffrn_reflns_theta_min 1.552
_exptl_absorpt_coefficient_mu 1.485
_exptl_absorpt_correction_T_max 0.8422
_exptl_absorpt_correction_T_min 0.7868
_exptl_absorpt_correction_type multi-scan
_exptl_absorpt_process_details '(SADABS; Sheldrick, 2003)'
_exptl_crystal_colour blue
_exptl_crystal_density_diffrn 1.874
_exptl_crystal_description strip
_exptl_crystal_F_000 4090
_exptl_crystal_size_max 0.170
_exptl_crystal_size_mid 0.130
_exptl_crystal_size_min 0.120
_refine_diff_density_max 0.990
_refine_diff_density_min -0.662
_refine_diff_density_rms 0.106
_refine_ls_extinction_method none
_refine_ls_goodness_of_fit_ref 1.103
_refine_ls_hydrogen_treatment mixed
_refine_ls_matrix_type full
_refine_ls_number_parameters 997
_refine_ls_number_reflns 13431
_refine_ls_number_restraints 85
_refine_ls_restrained_S_all 1.130
_refine_ls_R_factor_all 0.0646
_refine_ls_R_factor_gt 0.0419
_refine_ls_shift/su_max 0.005
_refine_ls_shift/su_mean 0.000
_refine_ls_structure_factor_coef Fsqd
_refine_ls_weighting_details 'w=1/[\s^2^(Fo^2^)+(0.0530P)^2^] where P=(Fo^2^+2Fc^2^)/3'
_refine_ls_weighting_scheme calc
_refine_ls_wR_factor_gt 0.1040
_refine_ls_wR_factor_ref 0.1119
_reflns_Friedel_coverage 0.000
_reflns_number_gt 9964
_reflns_number_total 13431
_reflns_threshold_expression 'I > 2\s(I)'
_cod_data_source_file c5dt02710a2.cif
_cod_data_source_block 1
_cod_depositor_comments 'Adding full bibliography for 7036396--7036398.cif.'
_cod_original_cell_volume 7255.9(10)
_cod_original_formula_sum 'C48 H66.50 Mo5 N14 Ni2 O34.25 P2'
_cod_database_code 7036396
_shelx_shelxl_version_number 2014/7
_shelx_space_group_comment
;
The symmetry employed for this shelxl refinement is uniquely defined
by the following loop, which should always be used as a source of
symmetry information in preference to the above space-group names.
They are only intended as comments.
;
_shelx_estimated_absorpt_t_min 0.786
_shelx_estimated_absorpt_t_max 0.842

loop_
_space_group_symop_operation_xyz
'x, y, z'
'-x+1/2, y+1/2, -z+1/2'
'-x, -y, -z'
'x-1/2, -y-1/2, z-1/2'

loop_
_atom_site_label
_atom_site_type_symbol
_atom_site_fract_x
_atom_site_fract_y
_atom_site_fract_z
_atom_site_U_iso_or_equiv
_atom_site_adp_type
_atom_site_occupancy
_atom_site_site_symmetry_order
_atom_site_calc_flag
_atom_site_refinement_flags_posn
_atom_site_refinement_flags_adp
_atom_site_refinement_flags_occupancy
_atom_site_disorder_assembly
_atom_site_disorder_group
Mo1 Mo 0.70370(4) 0.60559(2) 0.93926(2) 0.03003(12) Uani 1 1 d . . . . .
Mo2 Mo 0.34406(4) 0.71258(2) 0.83537(2) 0.03312(12) Uani 1 1 d . . . . .
Mo3 Mo 0.62305(4) 0.58838(2) 0.77051(2) 0.02829(11) Uani 1 1 d . . . . .
Mo4 Mo 0.50780(4) 0.67201(2) 0.99426(2) 0.03422(12) Uani 1 1 d . . . . .
Mo5 Mo 0.38502(4) 0.64787(2) 0.71097(2) 0.03013(12) Uani 1 1 d . . . . .
Ni1 Ni 0.55852(6) 0.48844(2) 0.81824(3) 0.02851(15) Uani 1 1 d . . . . .
Ni2 Ni 0.44467(7) 0.69699(2) 0.55044(3) 0.03590(17) Uani 1 1 d . . . . .
P1 P 0.64027(13) 0.67945(3) 0.82884(7) 0.0278(3) Uani 1 1 d . . . . .
P2 P 0.38089(12) 0.61398(3) 0.87433(7) 0.0289(3) Uani 1 1 d . . . . .
O1 O 0.6222(4) 0.70398(10) 1.02224(19) 0.0488(10) Uani 1 1 d . . . . .
O2 O 0.4095(3) 0.70259(9) 0.92777(17) 0.0370(9) Uani 1 1 d . . . . .
O3 O 0.3500(4) 0.76031(10) 0.83101(19) 0.0497(10) Uani 1 1 d . . . . .
O4 O 0.6029(3) 0.54046(9) 0.78056(17) 0.0331(8) Uani 1 1 d . . . . .
O5 O 0.7447(3) 0.60032(9) 0.84467(16) 0.0320(8) Uani 1 1 d . . . . .
O6 O 0.3594(3) 0.64608(9) 0.82203(16) 0.0302(8) Uani 1 1 d . . . . .
O7 O 0.4574(3) 0.59975(9) 0.72500(17) 0.0332(8) Uani 1 1 d . . . . .
O8 O 0.6346(3) 0.66132(9) 0.89980(16) 0.0317(8) Uani 1 1 d . . . . .
O9 O 0.3660(3) 0.62901(9) 0.94547(17) 0.0330(8) Uani 1 1 d . . . . .
O10 O 0.4381(4) 0.66106(9) 0.63258(17) 0.0380(9) Uani 1 1 d . . . . .
O11 O 0.7172(4) 0.59107(10) 0.70395(18) 0.0428(9) Uani 1 1 d . . . . .
O12 O 0.5624(3) 0.71525(8) 0.82635(17) 0.0327(8) Uani 1 1 d . . . . .
O13 O 0.6007(3) 0.62657(9) 1.00764(16) 0.0346(8) Uani 1 1 d . . . . .
O14 O 0.6904(3) 0.55961(9) 0.96329(17) 0.0376(9) Uani 1 1 d . . . . .
O15 O 0.3587(3) 0.69896(9) 0.74059(17) 0.0356(8) Uani 1 1 d . . . . .
O16 O 0.8501(3) 0.61870(10) 0.97366(19) 0.0428(9) Uani 1 1 d . . . . .
O17 O 0.7825(3) 0.69051(10) 0.81986(18) 0.0392(9) Uani 1 1 d . . . . .
O18 O 0.5094(3) 0.59498(9) 0.86952(16) 0.0315(8) Uani 1 1 d . . . . .
O19 O 0.4140(4) 0.67089(11) 1.06156(18) 0.0472(10) Uani 1 1 d . . . . .
O20 O 0.2784(4) 0.58230(10) 0.8575(2) 0.0481(10) Uani 1 1 d D . . . .
O21 O 0.5936(3) 0.65227(8) 0.77117(16) 0.0289(8) Uani 1 1 d . . . . .
O22 O 0.1861(4) 0.70467(11) 0.8429(2) 0.0484(10) Uani 1 1 d . . . . .
O23 O 0.2319(3) 0.63431(10) 0.69056(18) 0.0432(9) Uani 1 1 d . . . . .
O1W O 0.4856(3) 0.51534(9) 0.90497(17) 0.0386(9) Uani 1 1 d . . . . .
H H 0.4235 0.5311 0.8922 0.058 Uiso 1 1 d R U . . .
HA H 0.5461 0.5282 0.9284 0.058 Uiso 1 1 d R U . . .
O2W O 0.3837(5) 0.73918(11) 0.6198(2) 0.0675(13) Uani 1 1 d . . . . .
HB H 0.3601 0.7588 0.5971 0.101 Uiso 1 1 d R U . . .
HC H 0.4463 0.7447 0.6488 0.101 Uiso 1 1 d R U . . .
C41 C 0.6848(5) 0.46066(15) 0.6818(3) 0.0377(13) Uani 1 1 d . . . . .
C42 C 0.7182(6) 0.42514(17) 0.6586(3) 0.0472(15) Uani 1 1 d . . . . .
C43 C 0.7144(5) 0.44914(15) 0.9202(3) 0.0421(14) Uani 1 1 d . . . . .
C44 C 0.5886(5) 0.43135(17) 0.9279(3) 0.0475(15) Uani 1 1 d . . . . .
HD H 0.6001 0.4055 0.9426 0.057 Uiso 1 1 calc R U . . .
HE H 0.5440 0.4447 0.9622 0.057 Uiso 1 1 calc R U . . .
C45 C 0.3140(5) 0.45382(16) 0.8054(3) 0.0423(14) Uani 1 1 d . . . . .
C46 C 0.3750(5) 0.43208(16) 0.8648(3) 0.0456(14) Uani 1 1 d . . . . .
HF H 0.3538 0.4432 0.9079 0.055 Uiso 1 1 calc R U . . .
HG H 0.3446 0.4064 0.8631 0.055 Uiso 1 1 calc R U . . .
C47 C 0.6201(5) 0.42055(15) 0.7543(3) 0.0412(14) Uani 1 1 d . . . . .
C48 C 0.5582(6) 0.40357(15) 0.8124(3) 0.0505(16) Uani 1 1 d . . . . .
HH H 0.6182 0.3869 0.8378 0.061 Uiso 1 1 calc R U . . .
HI H 0.4855 0.3887 0.7945 0.061 Uiso 1 1 calc R U . . .
C7 C -0.0628(7) 0.6724(2) 0.4440(4) 0.087(3) Uani 1 1 d . . . . .
HJ H -0.1247 0.6833 0.4134 0.104 Uiso 1 1 calc R U . . .
C8 C -0.0872(7) 0.6406(2) 0.4787(4) 0.085(2) Uani 1 1 d . . . . .
HK H -0.1677 0.6297 0.4718 0.102 Uiso 1 1 calc R U . . .
C9 C 0.0045(6) 0.6237(2) 0.5245(3) 0.0637(19) Uani 1 1 d . . . . .
HL H -0.0157 0.6018 0.5472 0.076 Uiso 1 1 calc R U . . .
C10 C 0.1242(6) 0.63901(16) 0.5366(3) 0.0499(15) Uani 1 1 d . . . . .
HM H 0.1859 0.6276 0.5666 0.060 Uiso 1 1 calc R U . . .
C11 C 0.1503(6) 0.67230(17) 0.5024(3) 0.0458(14) Uani 1 1 d . . . . .
C12 C 0.0581(7) 0.6880(2) 0.4559(3) 0.0603(18) Uani 1 1 d . . . . .
C13 C 0.5237(6) 0.59289(16) 0.5199(3) 0.0560(17) Uani 1 1 d . . . . .
HN H 0.4921 0.5964 0.5627 0.067 Uiso 1 1 calc R U . . .
C14 C 0.5610(8) 0.55841(19) 0.4991(4) 0.079(2) Uani 1 1 d . . . . .
HO H 0.5554 0.5380 0.5284 0.095 Uiso 1 1 calc R U . . .
C15 C 0.6071(9) 0.5530(2) 0.4351(5) 0.094(3) Uani 1 1 d . . . . .
HP H 0.6306 0.5289 0.4226 0.112 Uiso 1 1 calc R U . . .
C16 C 0.6193(7) 0.5816(2) 0.3899(4) 0.072(2) Uani 1 1 d . . . . .
HQ H 0.6510 0.5779 0.3472 0.087 Uiso 1 1 calc R U . . .
C17 C 0.5817(6) 0.61657(18) 0.4115(3) 0.0513(16) Uani 1 1 d . . . . .
C18 C 0.5347(5) 0.62247(16) 0.4752(3) 0.0415(14) Uani 1 1 d . . . . .
C19 C 0.6506(6) 0.74665(17) 0.5350(4) 0.0608(18) Uani 1 1 d . . . . .
C20 C 0.5487(6) 0.76576(17) 0.4916(4) 0.065(2) Uani 1 1 d . . . . .
HR H 0.5843 0.7785 0.4536 0.078 Uiso 1 1 calc R U . . .
HS H 0.5063 0.7842 0.5186 0.078 Uiso 1 1 calc R U . . .
C21 C 0.2330(7) 0.72196(18) 0.4608(3) 0.0578(18) Uani 1 1 d . . . . .
C22 C 0.3296(7) 0.75166(19) 0.4482(4) 0.070(2) Uani 1 1 d . . . . .
HT H 0.3205 0.7593 0.4002 0.084 Uiso 1 1 calc R U . . .
HU H 0.3159 0.7735 0.4764 0.084 Uiso 1 1 calc R U . . .
C23 C 0.5310(6) 0.67589(17) 0.4238(3) 0.0463(14) Uani 1 1 d . . . . .
N1 N 0.7736(6) 0.75668(18) 0.5416(4) 0.100(2) Uani 1 1 d . U . . .
HV H 0.8070 0.7752 0.5211 0.120 Uiso 1 1 calc R U . . .
N2 N 0.6294(5) 0.71625(12) 0.5706(2) 0.0436(12) Uani 1 1 d . . . . .
N3 N 0.1148(6) 0.71979(16) 0.4302(3) 0.0679(16) Uani 1 1 d . . . . .
HW H 0.0801 0.7352 0.4002 0.081 Uiso 1 1 calc R U . . .
N4 N 0.2595(5) 0.69425(13) 0.5056(2) 0.0469(12) Uani 1 1 d . . . . .
N5 N 0.5770(5) 0.65106(16) 0.3793(3) 0.0586(14) Uani 1 1 d . . . . .
HX H 0.5991 0.6559 0.3387 0.070 Uiso 1 1 calc R U . . .
N6 N 0.5043(4) 0.66050(12) 0.4810(2) 0.0409(11) Uani 1 1 d . . . . .
N7 N 0.4571(5) 0.73672(13) 0.4654(2) 0.0484(12) Uani 1 1 d . . . . .
N8 N 0.6769(5) 0.40042(13) 0.7059(3) 0.0524(13) Uani 1 1 d . . . . .
HY H 0.6853 0.3764 0.7051 0.063 Uiso 1 1 calc R U . . .
N9 N 0.6233(4) 0.45653(11) 0.7415(2) 0.0356(10) Uani 1 1 d . . . . .
N10 N 0.8281(5) 0.43821(14) 0.9510(2) 0.0504(13) Uani 1 1 d . . . . .
HZ H 0.8412 0.4195 0.9786 0.060 Uiso 1 1 calc R U . . .
N11 N 0.7243(4) 0.47857(11) 0.8794(2) 0.0348(10) Uani 1 1 d . . . . .
N12 N 0.1972(5) 0.44752(14) 0.7731(3) 0.0533(13) Uani 1 1 d . . . . .
H0AA H 0.1454 0.4298 0.7819 0.064 Uiso 1 1 calc R U . . .
N13 N 0.3727(4) 0.48267(12) 0.7793(2) 0.0346(10) Uani 1 1 d . . . . .
N14 N 0.5142(4) 0.43299(12) 0.8601(2) 0.0373(11) Uani 1 1 d . . . . .
C1 C 0.9647(8) 0.7293(2) 0.6116(5) 0.102(3) Uani 1 1 d . U . . .
H1AA H 1.0260 0.7464 0.5991 0.123 Uiso 1 1 calc R U . . .
C2 C 0.9958(7) 0.6994(2) 0.6560(5) 0.087(3) Uani 1 1 d . . . . .
H2AA H 1.0789 0.6972 0.6761 0.104 Uiso 1 1 calc R U . . .
C3 C 0.9065(7) 0.67317(19) 0.6707(3) 0.0606(18) Uani 1 1 d . . . . .
H3AA H 0.9323 0.6529 0.6985 0.073 Uiso 1 1 calc R U . . .
C4 C 0.7797(6) 0.67568(17) 0.6458(3) 0.0496(15) Uani 1 1 d . . . . .
H4AA H 0.7201 0.6578 0.6567 0.059 Uiso 1 1 calc R U . . .
C5 C 0.7454(6) 0.70614(16) 0.6039(3) 0.0462(15) Uani 1 1 d . . . . .
C6 C 0.8374(7) 0.7323(2) 0.5871(5) 0.085(3) Uani 1 1 d . . . . .
C24 C 0.5090(8) 0.71674(18) 0.4082(3) 0.073(2) Uani 1 1 d . . . . .
H5AA H 0.5892 0.7283 0.3983 0.087 Uiso 1 1 calc R U . . .
H6AA H 0.4500 0.7191 0.3674 0.087 Uiso 1 1 calc R U . . .
C25 C 0.2976(6) 0.52716(16) 0.6833(3) 0.0470(15) Uani 1 1 d . . . . .
H7AA H 0.3706 0.5421 0.6858 0.056 Uiso 1 1 calc R U . . .
C26 C 0.1961(7) 0.53455(19) 0.6362(3) 0.070(2) Uani 1 1 d . . . . .
H8AA H 0.2009 0.5544 0.6054 0.084 Uiso 1 1 calc R U . . .
C27 C 0.0881(8) 0.5130(2) 0.6341(4) 0.095(3) Uani 1 1 d . . . . .
H9AA H 0.0206 0.5189 0.6020 0.113 Uiso 1 1 calc R U . . .
C28 C 0.0746(7) 0.4834(2) 0.6768(4) 0.084(3) Uani 1 1 d . . . . .
H0BA H -0.0003 0.4693 0.6748 0.101 Uiso 1 1 calc R U . . .
C29 C 0.1767(6) 0.47512(18) 0.7230(3) 0.0508(16) Uani 1 1 d . . . . .
C30 C 0.2878(5) 0.49680(15) 0.7269(3) 0.0395(13) Uani 1 1 d . . . . .
C31 C 0.9192(6) 0.51597(16) 0.8543(3) 0.0517(16) Uani 1 1 d . . . . .
H1BA H 0.8774 0.5329 0.8239 0.062 Uiso 1 1 calc R U . . .
C32 C 1.0492(6) 0.51796(19) 0.8712(4) 0.066(2) Uani 1 1 d . . . . .
H2BA H 1.0961 0.5364 0.8509 0.079 Uiso 1 1 calc R U . . .
C33 C 1.1117(6) 0.49354(19) 0.9171(4) 0.0626(19) Uani 1 1 d . . . . .
H3BA H 1.1988 0.4967 0.9285 0.075 Uiso 1 1 calc R U . . .
C34 C 1.0499(6) 0.46496(17) 0.9461(3) 0.0550(17) Uani 1 1 d . . . . .
H4BA H 1.0929 0.4478 0.9755 0.066 Uiso 1 1 calc R U . . .
C35 C 0.9200(5) 0.46271(15) 0.9298(3) 0.0441(14) Uani 1 1 d . . . . .
C36 C 0.8536(5) 0.48747(14) 0.8849(3) 0.0359(12) Uani 1 1 d . . . . .
C37 C 0.7789(6) 0.4198(2) 0.5991(4) 0.0650(19) Uani 1 1 d . . . . .
H5BA H 0.8023 0.3960 0.5849 0.078 Uiso 1 1 calc R U . . .
C38 C 0.8027(7) 0.4509(2) 0.5626(3) 0.069(2) Uani 1 1 d . . . . .
H6BA H 0.8434 0.4484 0.5222 0.083 Uiso 1 1 calc R U . . .
C39 C 0.7688(6) 0.4864(2) 0.5832(3) 0.0613(18) Uani 1 1 d . . . . .
H7BA H 0.7864 0.5069 0.5559 0.074 Uiso 1 1 calc R U . . .
C40 C 0.7085(5) 0.49240(17) 0.6438(3) 0.0475(15) Uani 1 1 d . . . . .
H8BA H 0.6858 0.5163 0.6577 0.057 Uiso 1 1 calc R U . . .
O3W O 0.0743(6) 0.59423(19) 0.7645(3) 0.120(2) Uani 1 1 d D . . . .
H3WA H 0.070(3) 0.6007(7) 0.8082(12) 0.180 Uiso 1 1 d D U . . .
H3WB H 0.116(3) 0.5737(6) 0.7632(11) 0.180 Uiso 1 1 d D U . . .
O4W O 0.5993(9) 0.7704(2) 0.7240(4) 0.173(3) Uani 1 1 d . U . . .
H4WA H 0.6109 0.7569 0.7601 0.260 Uiso 1 1 d R U . . .
H4WB H 0.6680 0.7820 0.7174 0.260 Uiso 1 1 d R U . . .
O5W O 0.6945(16) 0.6772(5) 0.2612(6) 0.131(5) Uani 0.5 1 d . U P A 2
O6W O 0.3010(12) 0.8216(4) 0.6258(6) 0.314(7) Uani 1 1 d . U . . .
H6WA H 0.3776 0.8293 0.6323 0.471 Uiso 1 1 d R U . . .
H6WB H 0.2638 0.8241 0.6627 0.471 Uiso 1 1 d R U . . .
O7W O 0.0084(13) 0.3966(4) 0.7929(8) 0.319(7) Uani 1 1 d . U . . .
O8WA O 1.095(3) 0.8128(10) 0.7453(17) 0.322(17) Uani 0.5 1 d . U P B 2
O9W O 0.8735(4) 0.36460(12) 1.0089(2) 0.0645(12) Uani 1 1 d . . . . .
H1CA H 0.8675 0.3536 0.9700 0.097 Uiso 1 1 d R U . . .
H2CA H 0.8048 0.3617 1.0283 0.097 Uiso 1 1 d R U . . .
O10W O 0.9932(5) 0.65052(18) 0.8523(3) 0.106(2) Uani 1 1 d . . . . .
H3CA H 1.0512 0.6606 0.8305 0.160 Uiso 1 1 d R U . . .
H4CA H 0.9244 0.6630 0.8455 0.160 Uiso 1 1 d R U . . .
O11W O 0.573(2) 0.8450(6) 0.6230(10) 0.161(7) Uani 0.5 1 d . U P . .
O12W O 0.6644(17) 0.8469(7) 0.6352(11) 0.155(8) Uani 0.5 1 d . U P . .
O8WB O 0.844(2) 0.8186(6) 0.7302(13) 0.089(7) Uani 0.25 1 d . U P C 1
O1AA O -0.029(3) 0.3367(8) 0.7114(13) 0.133(9) Uani 0.25 1 d . U P D 2
O8WC O 0.7855(19) 0.8221(4) 0.7835(11) 0.182(8) Uani 0.5 1 d . U P E 3
O0AA O 0.870(3) 0.7593(8) 0.7541(13) 0.137(10) Uani 0.25 1 d . U P F 3

loop_
_atom_site_aniso_label
_atom_site_aniso_U_11
_atom_site_aniso_U_22
_atom_site_aniso_U_33
_atom_site_aniso_U_23
_atom_site_aniso_U_13
_atom_site_aniso_U_12
Mo1 0.0287(3) 0.0319(2) 0.0290(2) 0.00157(19) -0.00098(19) 0.00460(19)
Mo2 0.0367(3) 0.0284(2) 0.0344(3) 0.00275(19) 0.0039(2) 0.00754(19)
Mo3 0.0359(3) 0.0231(2) 0.0261(2) 0.00255(17) 0.00377(19) 0.00145(18)
Mo4 0.0401(3) 0.0353(3) 0.0277(3) 0.0005(2) 0.0057(2) 0.0075(2)
Mo5 0.0364(3) 0.0275(2) 0.0257(2) 0.00549(18) -0.00192(19) 0.00022(19)
Ni1 0.0303(4) 0.0257(3) 0.0294(4) 0.0037(3) 0.0012(3) 0.0006(3)
Ni2 0.0435(4) 0.0294(4) 0.0354(4) 0.0093(3) 0.0066(3) 0.0029(3)
P1 0.0309(7) 0.0248(6) 0.0280(7) -0.0005(5) 0.0048(6) -0.0023(5)
P2 0.0286(7) 0.0282(7) 0.0299(7) 0.0086(5) 0.0019(6) 0.0003(5)
O1 0.059(3) 0.044(2) 0.043(2) -0.0093(18) 0.004(2) -0.0016(19)
O2 0.043(2) 0.037(2) 0.032(2) 0.0036(16) 0.0086(17) 0.0103(17)
O3 0.067(3) 0.033(2) 0.049(3) 0.0027(18) 0.001(2) 0.0122(19)
O4 0.041(2) 0.0245(17) 0.033(2) 0.0041(15) 0.0013(16) 0.0050(15)
O5 0.032(2) 0.0354(19) 0.0284(19) -0.0044(15) 0.0018(15) 0.0046(15)
O6 0.030(2) 0.0310(18) 0.0291(19) 0.0058(15) 0.0010(15) 0.0022(15)
O7 0.039(2) 0.0257(18) 0.033(2) 0.0019(15) -0.0062(16) -0.0020(15)
O8 0.037(2) 0.0295(18) 0.0289(19) -0.0001(15) 0.0021(16) 0.0042(15)
O9 0.032(2) 0.0356(19) 0.033(2) 0.0080(16) 0.0087(16) 0.0028(15)
O10 0.055(2) 0.0310(19) 0.0273(19) 0.0054(15) 0.0009(17) 0.0064(17)
O11 0.057(3) 0.037(2) 0.037(2) -0.0015(17) 0.0172(19) -0.0009(18)
O12 0.039(2) 0.0238(17) 0.036(2) -0.0004(15) 0.0079(16) 0.0007(15)
O13 0.038(2) 0.037(2) 0.0282(19) 0.0030(15) 0.0032(16) 0.0099(16)
O14 0.042(2) 0.0336(19) 0.036(2) 0.0048(16) -0.0020(17) 0.0074(16)
O15 0.046(2) 0.0288(19) 0.031(2) 0.0084(15) 0.0007(17) 0.0074(16)
O16 0.032(2) 0.050(2) 0.046(2) -0.0047(18) -0.0033(18) -0.0005(17)
O17 0.037(2) 0.040(2) 0.042(2) -0.0073(17) 0.0091(17) -0.0136(17)
O18 0.031(2) 0.0336(19) 0.0293(19) 0.0017(15) -0.0005(15) 0.0057(15)
O19 0.055(3) 0.054(2) 0.035(2) 0.0043(18) 0.0167(19) 0.016(2)
O20 0.047(2) 0.043(2) 0.053(3) 0.0093(19) -0.001(2) -0.0222(18)
O21 0.035(2) 0.0267(17) 0.0258(18) 0.0006(14) 0.0050(15) -0.0014(14)
O22 0.040(2) 0.053(2) 0.052(3) 0.0048(19) 0.0082(19) 0.0141(19)
O23 0.038(2) 0.047(2) 0.043(2) 0.0071(18) -0.0056(18) -0.0014(18)
O1W 0.041(2) 0.037(2) 0.038(2) 0.0027(16) 0.0025(17) 0.0005(17)
O2W 0.096(4) 0.037(2) 0.073(3) 0.008(2) 0.027(3) 0.012(2)
C41 0.031(3) 0.046(3) 0.036(3) -0.004(3) -0.001(2) -0.001(2)
C42 0.042(4) 0.058(4) 0.041(3) -0.010(3) -0.003(3) 0.004(3)
C43 0.046(4) 0.040(3) 0.039(3) 0.014(3) -0.005(3) -0.003(3)
C44 0.049(4) 0.052(4) 0.041(3) 0.019(3) -0.005(3) -0.004(3)
C45 0.036(3) 0.047(3) 0.044(3) 0.006(3) 0.002(3) -0.008(3)
C46 0.040(3) 0.046(3) 0.051(4) 0.015(3) 0.000(3) -0.006(3)
C47 0.037(3) 0.040(3) 0.046(4) -0.007(3) -0.003(3) 0.009(3)
C48 0.062(4) 0.030(3) 0.060(4) 0.003(3) 0.008(3) -0.002(3)
C7 0.053(5) 0.109(7) 0.092(6) 0.033(5) -0.027(4) 0.006(5)
C8 0.051(5) 0.107(7) 0.094(6) 0.007(5) -0.018(4) -0.008(4)
C9 0.059(5) 0.070(5) 0.061(5) -0.003(4) 0.000(4) -0.021(4)
C10 0.052(4) 0.053(4) 0.045(4) 0.007(3) 0.004(3) 0.007(3)
C11 0.043(4) 0.055(4) 0.038(3) 0.004(3) -0.001(3) 0.008(3)
C12 0.054(4) 0.073(5) 0.052(4) 0.010(4) -0.009(3) 0.011(4)
C13 0.072(5) 0.036(3) 0.059(4) 0.003(3) -0.004(3) 0.009(3)
C14 0.096(6) 0.044(4) 0.094(6) -0.002(4) -0.017(5) 0.016(4)
C15 0.104(7) 0.068(6) 0.104(7) -0.043(5) -0.022(6) 0.026(5)
C16 0.082(6) 0.073(5) 0.060(5) -0.023(4) -0.002(4) 0.019(4)
C17 0.047(4) 0.054(4) 0.051(4) -0.009(3) -0.010(3) 0.007(3)
C18 0.035(3) 0.044(3) 0.044(3) -0.003(3) -0.003(3) 0.006(3)
C19 0.051(4) 0.044(4) 0.089(5) 0.022(3) 0.013(4) -0.008(3)
C20 0.072(5) 0.042(4) 0.082(5) 0.034(3) 0.012(4) 0.000(3)
C21 0.067(5) 0.051(4) 0.055(4) 0.020(3) 0.003(4) 0.019(3)
C22 0.074(5) 0.054(4) 0.083(5) 0.041(4) 0.010(4) 0.019(4)
C23 0.047(4) 0.056(4) 0.036(3) -0.002(3) 0.003(3) 0.004(3)
N1 0.069(4) 0.072(4) 0.158(6) 0.056(4) 0.013(4) -0.021(3)
N2 0.055(3) 0.034(3) 0.043(3) 0.014(2) 0.010(2) -0.005(2)
N3 0.061(4) 0.077(4) 0.063(4) 0.027(3) -0.010(3) 0.016(3)
N4 0.050(3) 0.049(3) 0.041(3) 0.017(2) 0.000(2) 0.011(2)
N5 0.059(4) 0.075(4) 0.043(3) -0.008(3) 0.008(3) 0.007(3)
N6 0.048(3) 0.041(3) 0.033(3) 0.004(2) 0.002(2) 0.005(2)
N7 0.057(3) 0.039(3) 0.050(3) 0.018(2) 0.012(3) 0.005(2)
N8 0.061(3) 0.036(3) 0.059(3) -0.017(2) 0.001(3) 0.009(2)
N9 0.044(3) 0.030(2) 0.033(3) -0.0007(19) 0.004(2) 0.001(2)
N10 0.049(3) 0.050(3) 0.050(3) 0.023(2) -0.010(2) 0.004(2)
N11 0.033(3) 0.031(2) 0.040(3) 0.0057(19) -0.001(2) -0.0024(19)
N12 0.041(3) 0.059(3) 0.058(3) 0.016(3) -0.005(2) -0.018(2)
N13 0.037(3) 0.035(2) 0.032(2) 0.0039(19) 0.002(2) -0.003(2)
N14 0.038(3) 0.035(2) 0.039(3) 0.007(2) 0.003(2) -0.006(2)
C1 0.068(5) 0.089(5) 0.150(7) 0.041(5) 0.006(5) -0.020(4)
C2 0.048(5) 0.085(6) 0.128(8) 0.024(5) 0.006(5) 0.000(4)
C3 0.062(5) 0.063(4) 0.059(4) 0.011(3) 0.020(4) 0.014(4)
C4 0.056(4) 0.053(4) 0.041(4) 0.012(3) 0.016(3) -0.001(3)
C5 0.047(4) 0.042(3) 0.052(4) 0.007(3) 0.016(3) -0.004(3)
C6 0.052(5) 0.061(5) 0.139(8) 0.047(5) -0.003(5) -0.010(4)
C24 0.117(7) 0.056(4) 0.049(4) 0.013(3) 0.027(4) 0.014(4)
C25 0.051(4) 0.040(3) 0.048(4) 0.000(3) -0.013(3) -0.002(3)
C26 0.082(5) 0.056(4) 0.064(5) 0.015(3) -0.032(4) -0.013(4)
C27 0.067(5) 0.106(7) 0.101(7) 0.040(5) -0.052(5) -0.019(5)
C28 0.051(5) 0.105(6) 0.091(6) 0.028(5) -0.034(4) -0.023(4)
C29 0.041(4) 0.062(4) 0.047(4) 0.004(3) -0.012(3) -0.010(3)
C30 0.041(3) 0.037(3) 0.040(3) -0.008(3) -0.004(3) 0.004(2)
C31 0.039(4) 0.044(3) 0.071(4) 0.018(3) -0.004(3) -0.002(3)
C32 0.038(4) 0.057(4) 0.103(6) 0.016(4) 0.007(4) -0.008(3)
C33 0.028(3) 0.066(5) 0.090(5) -0.003(4) -0.012(3) 0.004(3)
C34 0.041(4) 0.053(4) 0.068(4) 0.004(3) -0.013(3) 0.017(3)
C35 0.041(4) 0.039(3) 0.051(4) 0.006(3) -0.007(3) 0.007(3)
C36 0.030(3) 0.036(3) 0.041(3) 0.000(2) -0.001(2) 0.002(2)
C37 0.063(5) 0.077(5) 0.055(4) -0.022(4) 0.010(4) 0.010(4)
C38 0.066(5) 0.103(6) 0.039(4) -0.015(4) 0.008(3) 0.008(4)
C39 0.042(4) 0.094(6) 0.047(4) 0.012(4) -0.002(3) -0.003(4)
C40 0.039(4) 0.058(4) 0.045(4) 0.004(3) 0.005(3) 0.004(3)
O3W 0.114(5) 0.134(6) 0.110(5) 0.035(4) 0.004(4) 0.004(4)
O4W 0.243(9) 0.141(6) 0.139(6) 0.044(5) 0.037(6) -0.046(6)
O5W 0.141(11) 0.212(14) 0.041(6) 0.002(7) 0.022(7) -0.064(10)
O6W 0.305(13) 0.358(14) 0.247(11) -0.045(10) -0.174(10) 0.076(10)
O7W 0.288(12) 0.307(12) 0.370(14) 0.015(11) 0.078(11) -0.213(10)
O8WA 0.37(2) 0.34(2) 0.28(2) 0.014(16) 0.147(18) 0.045(18)
O9W 0.046(3) 0.084(3) 0.066(3) 0.016(2) 0.015(2) 0.007(2)
O10W 0.060(4) 0.176(6) 0.084(4) 0.033(4) 0.010(3) -0.028(4)
O11W 0.238(17) 0.137(12) 0.116(12) -0.017(9) 0.064(14) -0.010(14)
O12W 0.124(12) 0.229(16) 0.116(12) 0.015(11) 0.027(11) -0.046(12)
O8WB 0.110(15) 0.050(11) 0.108(15) 0.017(11) 0.015(12) -0.026(10)
O1AA 0.187(18) 0.132(16) 0.089(14) -0.044(12) 0.057(13) -0.044(14)
O8WC 0.208(14) 0.076(9) 0.244(16) 0.054(10) -0.093(12) -0.074(10)
O0AA 0.198(19) 0.131(17) 0.082(14) -0.033(13) 0.014(14) -0.018(15)

loop_
_atom_type_symbol
_atom_type_description
_atom_type_scat_dispersion_real
_atom_type_scat_dispersion_imag
_atom_type_scat_source
C C 0.0033 0.0016 'International Tables Vol C Tables 4.2.6.8 and 6.1.1.4'
H H 0.0000 0.0000 'International Tables Vol C Tables 4.2.6.8 and 6.1.1.4'
Mo Mo -1.6832 0.6857 'International Tables Vol C Tables 4.2.6.8 and 6.1.1.4'
N N 0.0061 0.0033 'International Tables Vol C Tables 4.2.6.8 and 6.1.1.4'
Ni Ni 0.3393 1.1124 'International Tables Vol C Tables 4.2.6.8 and 6.1.1.4'
O O 0.0106 0.0060 'International Tables Vol C Tables 4.2.6.8 and 6.1.1.4'
P P 0.1023 0.0942 'International Tables Vol C Tables 4.2.6.8 and 6.1.1.4'

loop_
_geom_angle_atom_site_label_1
_geom_angle_atom_site_label_2
_geom_angle_atom_site_label_3
_geom_angle
O16 Mo1 O14 104.32(17)
O16 Mo1 O13 99.32(16)
O14 Mo1 O13 96.83(16)
O16 Mo1 O5 97.95(16)
O14 Mo1 O5 101.35(15)
O13 Mo1 O5 150.91(14)
O16 Mo1 O8 98.64(15)
O14 Mo1 O8 156.19(15)
O13 Mo1 O8 73.06(13)
O5 Mo1 O8 81.34(12)
O16 Mo1 O18 167.40(15)
O14 Mo1 O18 85.37(14)
O13 Mo1 O18 87.29(13)
O5 Mo1 O18 71.89(13)
O8 Mo1 O18 72.89(11)
O22 Mo2 O3 102.10(19)
O22 Mo2 O2 99.59(17)
O3 Mo2 O2 102.80(16)
O22 Mo2 O15 101.27(17)
O3 Mo2 O15 101.38(16)
O2 Mo2 O15 143.75(14)
O22 Mo2 O12 172.79(15)
O3 Mo2 O12 85.11(16)
O2 Mo2 O12 78.27(13)
O15 Mo2 O12 77.33(14)
O22 Mo2 O6 85.40(15)
O3 Mo2 O6 168.71(15)
O2 Mo2 O6 84.00(13)
O15 Mo2 O6 68.59(12)
O12 Mo2 O6 87.52(11)
O11 Mo3 O4 103.07(16)
O11 Mo3 O5 99.84(17)
O4 Mo3 O5 102.46(15)
O11 Mo3 O7 101.37(17)
O4 Mo3 O7 98.31(14)
O5 Mo3 O7 145.95(14)
O11 Mo3 O21 92.05(14)
O4 Mo3 O21 163.22(14)
O5 Mo3 O21 81.74(13)
O7 Mo3 O21 71.21(12)
O11 Mo3 O18 169.67(15)
O4 Mo3 O18 86.05(14)
O5 Mo3 O18 73.12(13)
O7 Mo3 O18 81.81(13)
O21 Mo3 O18 79.60(11)
O19 Mo4 O1 101.87(19)
O19 Mo4 O13 101.38(16)
O1 Mo4 O13 100.62(17)
O19 Mo4 O2 102.63(16)
O1 Mo4 O2 99.30(17)
O13 Mo4 O2 144.71(14)
O19 Mo4 O9 84.62(16)
O1 Mo4 O9 173.50(16)
O13 Mo4 O9 78.21(13)
O2 Mo4 O9 78.72(13)
O19 Mo4 O8 169.43(15)
O1 Mo4 O8 86.00(15)
O13 Mo4 O8 69.94(13)
O2 Mo4 O8 82.78(13)
O9 Mo4 O8 87.61(11)
O23 Mo5 O10 103.77(17)
O23 Mo5 O7 97.93(16)
O10 Mo5 O7 102.67(15)
O23 Mo5 O15 100.50(16)
O10 Mo5 O15 94.11(15)
O7 Mo5 O15 151.29(14)
O23 Mo5 O6 91.86(15)
O10 Mo5 O6 161.32(15)
O7 Mo5 O6 84.92(13)
O15 Mo5 O6 72.70(13)
O23 Mo5 O21 160.44(14)
O10 Mo5 O21 93.80(14)
O7 Mo5 O21 69.41(12)
O15 Mo5 O21 86.55(13)
O6 Mo5 O21 72.68(11)
N9 Ni1 N13 92.17(17)
N9 Ni1 N11 90.69(17)
N13 Ni1 N11 159.03(16)
N9 Ni1 O4 98.15(15)
N13 Ni1 O4 101.24(15)
N11 Ni1 O4 98.91(15)
N9 Ni1 O1W 172.74(15)
N13 Ni1 O1W 86.87(15)
N11 Ni1 O1W 87.68(15)
O4 Ni1 O1W 89.09(13)
N9 Ni1 N14 82.20(16)
N13 Ni1 N14 79.81(16)
N11 Ni1 N14 80.01(16)
O4 Ni1 N14 178.88(15)
O1W Ni1 N14 90.55(15)
N6 Ni2 O10 98.82(16)
N6 Ni2 N2 90.21(19)
O10 Ni2 N2 98.59(16)
N6 Ni2 N4 91.09(19)
O10 Ni2 N4 102.10(17)
N2 Ni2 N4 158.82(17)
N6 Ni2 O2W 175.93(17)
O10 Ni2 O2W 85.17(15)
N2 Ni2 O2W 88.36(18)
N4 Ni2 O2W 88.88(19)
N6 Ni2 N7 82.42(18)
O10 Ni2 N7 177.68(18)
N2 Ni2 N7 79.42(18)
N4 Ni2 N7 79.80(18)
O2W Ni2 N7 93.57(17)
O12 P1 O8 108.90(19)
O12 P1 O21 111.66(19)
O8 P1 O21 111.18(18)
O12 P1 O17 107.5(2)
O8 P1 O17 108.3(2)
O21 P1 O17 109.13(19)
O9 P2 O18 112.02(19)
O9 P2 O6 108.95(19)
O18 P2 O6 111.97(19)
O9 P2 O20 109.0(2)
O18 P2 O20 105.3(2)
O6 P2 O20 109.5(2)
Mo2 O2 Mo4 150.70(19)
Mo3 O4 Ni1 163.6(2)
Mo3 O5 Mo1 123.94(18)
P2 O6 Mo5 130.52(19)
P2 O6 Mo2 132.34(18)
Mo5 O6 Mo2 95.33(11)
Mo5 O7 Mo3 126.49(17)
P1 O8 Mo1 130.67(19)
P1 O8 Mo4 133.88(19)
Mo1 O8 Mo4 93.59(12)
P2 O9 Mo4 120.47(18)
Mo5 O10 Ni2 152.7(2)
P1 O12 Mo2 119.89(18)
Mo4 O13 Mo1 123.06(17)
Mo2 O15 Mo5 123.14(16)
P2 O18 Mo3 127.26(18)
P2 O18 Mo1 128.07(19)
Mo3 O18 Mo1 90.86(11)
P1 O21 Mo3 126.50(18)
P1 O21 Mo5 128.54(18)
Mo3 O21 Mo5 92.89(11)
Ni1 O1W H 111.5
Ni1 O1W HA 110.7
H O1W HA 107.5
Ni2 O2W HB 109.7
Ni2 O2W HC 108.8
HB O2W HC 109.3
N9 C41 C40 130.8(5)
N9 C41 C42 108.8(5)
C40 C41 C42 120.4(5)
N8 C42 C37 132.0(6)
N8 C42 C41 105.3(5)
C37 C42 C41 122.8(6)
N11 C43 N10 112.7(5)
N11 C43 C44 120.8(5)
N10 C43 C44 126.5(5)
N14 C44 C43 107.6(4)
N14 C44 HD 110.2
C43 C44 HD 110.2
N14 C44 HE 110.2
C43 C44 HE 110.2
HD C44 HE 108.5
N13 C45 N12 112.6(5)
N13 C45 C46 121.1(5)
N12 C45 C46 126.2(5)
N14 C46 C45 107.8(4)
N14 C46 HF 110.1
C45 C46 HF 110.1
N14 C46 HG 110.1
C45 C46 HG 110.1
HF C46 HG 108.5
N9 C47 N8 111.4(5)
N9 C47 C48 124.5(5)
N8 C47 C48 124.0(5)
C47 C48 N14 111.4(4)
C47 C48 HH 109.3
N14 C48 HH 109.3
C47 C48 HI 109.3
N14 C48 HI 109.3
HH C48 HI 108.0
C8 C7 C12 117.3(7)
C8 C7 HJ 121.3
C12 C7 HJ 121.3
C7 C8 C9 122.1(7)
C7 C8 HK 119.0
C9 C8 HK 119.0
C10 C9 C8 120.9(7)
C10 C9 HL 119.5
C8 C9 HL 119.5
C9 C10 C11 117.9(6)
C9 C10 HM 121.1
C11 C10 HM 121.1
N4 C11 C12 109.4(5)
N4 C11 C10 130.6(5)
C12 C11 C10 119.9(6)
N3 C12 C11 105.4(6)
N3 C12 C7 132.7(6)
C11 C12 C7 121.8(7)
C14 C13 C18 117.4(7)
C14 C13 HN 121.3
C18 C13 HN 121.3
C13 C14 C15 121.7(7)
C13 C14 HO 119.2
C15 C14 HO 119.2
C16 C15 C14 122.3(7)
C16 C15 HP 118.9
C14 C15 HP 118.9
C15 C16 C17 115.8(7)
C15 C16 HQ 122.1
C17 C16 HQ 122.1
N5 C17 C16 131.7(7)
N5 C17 C18 105.6(5)
C16 C17 C18 122.7(6)
C13 C18 C17 120.3(6)
C13 C18 N6 131.1(6)
C17 C18 N6 108.6(5)
N2 C19 N1 111.8(6)
N2 C19 C20 122.5(6)
N1 C19 C20 125.7(6)
C19 C20 N7 107.3(5)
C19 C20 HR 110.3
N7 C20 HR 110.3
C19 C20 HS 110.3
N7 C20 HS 110.3
HR C20 HS 108.5
N4 C21 N3 112.8(6)
N4 C21 C22 121.5(6)
N3 C21 C22 125.7(5)
N7 C22 C21 109.0(5)
N7 C22 HT 109.9
C21 C22 HT 109.9
N7 C22 HU 109.9
C21 C22 HU 109.9
HT C22 HU 108.3
N6 C23 N5 112.8(6)
N6 C23 C24 123.0(5)
N5 C23 C24 124.1(6)
C19 N1 C6 108.1(6)
C19 N1 HV 126.0
C6 N1 HV 126.0
C19 N2 C5 106.4(5)
C19 N2 Ni2 111.7(4)
C5 N2 Ni2 141.4(4)
C21 N3 C12 107.2(5)
C21 N3 HW 126.4
C12 N3 HW 126.4
C21 N4 C11 105.1(5)
C21 N4 Ni2 112.4(4)
C11 N4 Ni2 142.4(4)
C23 N5 C17 107.0(5)
C23 N5 HX 126.5
C17 N5 HX 126.5
C23 N6 C18 105.9(5)
C23 N6 Ni2 114.0(4)
C18 N6 Ni2 140.0(4)
C22 N7 C24 113.3(6)
C22 N7 C20 112.7(5)
C24 N7 C20 109.4(5)
C22 N7 Ni2 107.5(4)
C24 N7 Ni2 108.0(4)
C20 N7 Ni2 105.6(4)
C47 N8 C42 107.9(5)
C47 N8 HY 126.0
C42 N8 HY 126.0
C47 N9 C41 106.6(4)
C47 N9 Ni1 113.0(4)
C41 N9 Ni1 139.8(4)
C43 N10 C35 107.3(4)
C43 N10 HZ 126.3
C35 N10 HZ 126.3
C43 N11 C36 104.9(4)
C43 N11 Ni1 112.3(3)
C36 N11 Ni1 141.3(3)
C45 N12 C29 107.0(5)
C45 N12 H0AA 126.5
C29 N12 H0AA 126.5
C45 N13 C30 105.8(4)
C45 N13 Ni1 113.4(4)
C30 N13 Ni1 140.3(4)
C46 N14 C44 113.4(4)
C46 N14 C48 112.4(4)
C44 N14 C48 111.0(4)
C46 N14 Ni1 106.5(3)
C44 N14 Ni1 104.7(3)
C48 N14 Ni1 108.3(3)
C6 C1 C2 116.2(7)
C6 C1 H1AA 121.9
C2 C1 H1AA 121.9
C3 C2 C1 121.5(7)
C3 C2 H2AA 119.3
C1 C2 H2AA 119.3
C2 C3 C4 122.6(7)
C2 C3 H3AA 118.7
C4 C3 H3AA 118.7
C3 C4 C5 117.0(6)
C3 C4 H4AA 121.5
C5 C4 H4AA 121.5
N2 C5 C4 131.1(5)
N2 C5 C6 108.4(5)
C4 C5 C6 120.4(6)
C1 C6 N1 132.5(7)
C1 C6 C5 122.3(7)
N1 C6 C5 105.1(6)
N7 C24 C23 112.3(5)
N7 C24 H5AA 109.2
C23 C24 H5AA 109.2
N7 C24 H6AA 109.2
C23 C24 H6AA 109.2
H5AA C24 H6AA 107.9
C26 C25 C30 117.8(6)
C26 C25 H7AA 121.1
C30 C25 H7AA 121.1
C27 C26 C25 120.5(6)
C27 C26 H8AA 119.7
C25 C26 H8AA 119.7
C28 C27 C26 123.1(7)
C28 C27 H9AA 118.5
C26 C27 H9AA 118.5
C27 C28 C29 116.9(7)
C27 C28 H0BA 121.6
C29 C28 H0BA 121.6
C28 C29 N12 132.8(6)
C28 C29 C30 121.4(6)
N12 C29 C30 105.8(5)
C25 C30 N13 131.0(5)
C25 C30 C29 120.2(5)
N13 C30 C29 108.7(5)
C32 C31 C36 116.8(5)
C32 C31 H1BA 121.6
C36 C31 H1BA 121.6
C33 C32 C31 122.2(6)
C33 C32 H2BA 118.9
C31 C32 H2BA 118.9
C34 C33 C32 121.8(6)
C34 C33 H3BA 119.1
C32 C33 H3BA 119.1
C33 C34 C35 116.5(6)
C33 C34 H4BA 121.8
C35 C34 H4BA 121.8
C34 C35 C36 123.0(6)
C34 C35 N10 131.9(5)
C36 C35 N10 105.1(5)
C31 C36 C35 119.6(5)
C31 C36 N11 130.5(5)
C35 C36 N11 109.9(5)
C38 C37 C42 116.5(7)
C38 C37 H5BA 121.8
C42 C37 H5BA 121.8
C37 C38 C39 122.3(7)
C37 C38 H6BA 118.8
C39 C38 H6BA 118.8
C38 C39 C40 122.0(7)
C38 C39 H7BA 119.0
C40 C39 H7BA 119.0
C41 C40 C39 116.0(6)
C41 C40 H8BA 122.0
C39 C40 H8BA 122.0
H3WA O3W H3WB 109(2)
H4WA O4W H4WB 109.5
H6WA O6W H6WB 109.5
H1CA O9W H2CA 109.7
H3CA O10W H4CA 109.6

loop_
_geom_bond_atom_site_label_1
_geom_bond_atom_site_label_2
_geom_bond_distance
_geom_bond_site_symmetry_2
Mo1 O16 1.691(4) .
Mo1 O14 1.712(3) .
Mo1 O13 1.933(3) .
Mo1 O5 1.935(3) .
Mo1 O8 2.228(3) .
Mo1 O18 2.386(3) .
Mo2 O22 1.700(4) .
Mo2 O3 1.703(4) .
Mo2 O2 1.906(3) .
Mo2 O15 1.927(3) .
Mo2 O12 2.315(3) .
Mo2 O6 2.389(3) .
Mo3 O11 1.696(3) .
Mo3 O4 1.733(3) .
Mo3 O5 1.896(3) .
Mo3 O7 1.929(3) .
Mo3 O21 2.296(3) .
Mo3 O18 2.360(3) .
Mo4 O19 1.703(4) .
Mo4 O1 1.712(4) .
Mo4 O13 1.896(3) .
Mo4 O2 1.926(3) .
Mo4 O9 2.288(3) .
Mo4 O8 2.388(3) .
Mo5 O23 1.694(4) .
Mo5 O10 1.732(3) .
Mo5 O7 1.885(3) .
Mo5 O15 1.935(3) .
Mo5 O6 2.202(3) .
Mo5 O21 2.403(3) .
Ni1 N9 2.038(4) .
Ni1 N13 2.044(4) .
Ni1 N11 2.057(4) .
Ni1 O4 2.060(3) .
Ni1 O1W 2.137(3) .
Ni1 N14 2.200(4) .
Ni2 N6 2.012(5) .
Ni2 O10 2.054(3) .
Ni2 N2 2.065(5) .
Ni2 N4 2.067(5) .
Ni2 O2W 2.152(4) .
Ni2 N7 2.190(4) .
P1 O12 1.513(3) .
P1 O8 1.531(3) .
P1 O21 1.532(3) .
P1 O17 1.568(4) .
P2 O9 1.505(3) .
P2 O18 1.519(3) .
P2 O6 1.535(3) .
P2 O20 1.575(4) .
O1W H 0.8799 .
O1W HA 0.8795 .
O2W HB 0.8526 .
O2W HC 0.8530 .
C41 N9 1.383(6) .
C41 C40 1.385(8) .
C41 C42 1.398(8) .
C42 N8 1.369(8) .
C42 C37 1.381(8) .
C43 N11 1.324(6) .
C43 N10 1.348(7) .
C43 C44 1.484(7) .
C44 N14 1.479(6) .
C44 HD 0.9700 .
C44 HE 0.9700 .
C45 N13 1.321(6) .
C45 N12 1.350(7) .
C45 C46 1.492(7) .
C46 N14 1.472(7) .
C46 HF 0.9700 .
C46 HG 0.9700 .
C47 N9 1.306(6) .
C47 N8 1.360(7) .
C47 C48 1.479(8) .
C48 N14 1.498(7) .
C48 HH 0.9700 .
C48 HI 0.9700 .
C7 C8 1.355(10) .
C7 C12 1.388(10) .
C7 HJ 0.9300 .
C8 C9 1.394(9) .
C8 HK 0.9300 .
C9 C10 1.371(8) .
C9 HL 0.9300 .
C10 C11 1.398(8) .
C10 HM 0.9300 .
C11 N4 1.385(7) .
C11 C12 1.389(8) .
C12 N3 1.390(8) .
C13 C14 1.361(9) .
C13 C18 1.378(8) .
C13 HN 0.9300 .
C14 C15 1.386(11) .
C14 HO 0.9300 .
C15 C16 1.361(11) .
C15 HP 0.9300 .
C16 C17 1.381(9) .
C16 HQ 0.9300 .
C17 N5 1.378(8) .
C17 C18 1.387(8) .
C18 N6 1.398(7) .
C19 N2 1.315(7) .
C19 N1 1.336(8) .
C19 C20 1.474(9) .
C20 N7 1.475(8) .
C20 HR 0.9700 .
C20 HS 0.9700 .
C21 N4 1.331(7) .
C21 N3 1.335(8) .
C21 C22 1.499(9) .
C22 N7 1.454(8) .
C22 HT 0.9700 .
C22 HU 0.9700 .
C23 N6 1.292(7) .
C23 N5 1.354(7) .
C23 C24 1.500(8) .
N1 C6 1.375(9) .
N1 HV 0.8600 .
N2 C5 1.379(7) .
N3 HW 0.8600 .
N5 HX 0.8600 .
N7 C24 1.464(8) .
N8 HY 0.8600 .
N10 C35 1.388(7) .
N10 HZ 0.8600 .
N11 C36 1.390(6) .
N12 C29 1.389(7) .
N12 H0AA 0.8600 .
N13 C30 1.394(7) .
C1 C6 1.386(10) .
C1 C2 1.395(10) .
C1 H1AA 0.9300 .
C2 C3 1.369(9) .
C2 H2AA 0.9300 .
C3 C4 1.382(9) .
C3 H3AA 0.9300 .
C4 C5 1.388(8) .
C4 H4AA 0.9300 .
C5 C6 1.400(8) .
C24 H5AA 0.9700 .
C24 H6AA 0.9700 .
C25 C26 1.374(8) .
C25 C30 1.383(7) .
C25 H7AA 0.9300 .
C26 C27 1.368(9) .
C26 H8AA 0.9300 .
C27 C28 1.358(10) .
C27 H9AA 0.9300 .
C28 C29 1.374(8) .
C28 H0BA 0.9300 .
C29 C30 1.396(8) .
C31 C32 1.379(8) .
C31 C36 1.388(7) .
C31 H1BA 0.9300 .
C32 C33 1.374(9) .
C32 H2BA 0.9300 .
C33 C34 1.355(9) .
C33 H3BA 0.9300 .
C34 C35 1.377(8) .
C34 H4BA 0.9300 .
C35 C36 1.388(7) .
C37 C38 1.351(10) .
C37 H5BA 0.9300 .
C38 C39 1.379(9) .
C38 H6BA 0.9300 .
C39 C40 1.401(8) .
C39 H7BA 0.9300 .
C40 H8BA 0.9300 .
O3W H3WA 0.887(19) .
O3W H3WB 0.854(17) .
O4W H4WA 0.8495 .
O4W H4WB 0.8502 .
O5W O8WA 1.12(4) 4_575
O6W H6WA 0.8500 .
O6W H6WB 0.8499 .
O8WA O5W 1.12(4) 4_676
O9W H1CA 0.8503 .
O9W H2CA 0.8482 .
O10W H3CA 0.8492 .
O10W H4CA 0.8499 .
O11W O12W 0.97(2) .
